data_7700091
loop_
_publ_author_name
'Hidalgo, Nereida'
'Bajo, Sonia'
'Moreno, Juan Jos\'e'
'Navarro-Gilabert, Carlos'
'Mercado, Brandon Q.'
'Campos, Jes\'us'

_publ_section_title
;
 Reactivity of a gold(i)/platinum(0) frustrated Lewis pair with germanium
 and tin dihalides.
;
_journal_issue 25
_journal_name_full 'Dalton transactions (Cambridge, England : 2003)'
_journal_page_first 9127
_journal_page_last 9138
_journal_paper_doi 10.1039/c9dt00702d
_journal_volume 48
_journal_year 2019
_chemical_formula_sum 'C24 H27 Au Cl3 Ge P'
_chemical_formula_weight 722.33
_space_group_crystal_system orthorhombic
_space_group_IT_number 19
_space_group_name_Hall 'P 2ac 2ab'
_space_group_name_H-M_alt 'P 21 21 21'
_symmetry_space_group_name_Hall 'P 2ac 2ab'
_symmetry_space_group_name_H-M 'P 21 21 21'
_atom_sites_solution_hydrogens geom
_audit_creation_method SHELXL-2014/7
_audit_update_record
;
2019-05-21 deposited with the CCDC.    2019-05-23 downloaded from the CCDC.
;
_cell_angle_alpha 90
_cell_angle_beta 90
_cell_angle_gamma 90
_cell_formula_units_Z 4
_cell_length_a 11.9826(10)
_cell_length_b 12.8906(11)
_cell_length_c 16.9382(14)
_cell_measurement_reflns_used 9095
_cell_measurement_temperature 193(2)
_cell_measurement_theta_max 30.49
_cell_measurement_theta_min 2.61
_cell_volume 2616.3(4)
_computing_cell_refinement 'Bruker SAINT'
_computing_data_collection 'Bruker APEX2'
_computing_data_reduction 'Bruker SAINT A'
_computing_molecular_graphics 'Mercury CSD 3.9'
_computing_publication_material 'CIFTAB-2014/2 (Sheldrick, 2014)'
_computing_structure_refinement 'SHELXL-2014/7 (Sheldrick, 2014)'
_computing_structure_solution 'SHELXT 2014/5 (Sheldrick, 2014)'
_diffrn_ambient_temperature 193(2)
_diffrn_measured_fraction_theta_full 0.999
_diffrn_measured_fraction_theta_max 0.997
_diffrn_measurement_device_type 'Bruker APEX-II CCD'
_diffrn_measurement_method '\f and \w scans'
_diffrn_radiation_monochromator graphite
_diffrn_radiation_source 'fine-focus sealed tube'
_diffrn_radiation_type MoK\a
_diffrn_radiation_wavelength 0.71073
_diffrn_reflns_av_R_equivalents 0.0476
_diffrn_reflns_av_unetI/netI 0.0166
_diffrn_reflns_Laue_measured_fraction_full 0.999
_diffrn_reflns_Laue_measured_fraction_max 0.997
_diffrn_reflns_limit_h_max 17
_diffrn_reflns_limit_h_min -17
_diffrn_reflns_limit_k_max 18
_diffrn_reflns_limit_k_min -18
_diffrn_reflns_limit_l_max 24
_diffrn_reflns_limit_l_min -24
_diffrn_reflns_number 146074
_diffrn_reflns_point_group_measured_fraction_full 0.999
_diffrn_reflns_point_group_measured_fraction_max 0.997
_diffrn_reflns_theta_full 25.242
_diffrn_reflns_theta_max 30.579
_diffrn_reflns_theta_min 2.405
_exptl_absorpt_coefficient_mu 7.127
_exptl_absorpt_correction_T_max 0.7461
_exptl_absorpt_correction_T_min 0.1858
_exptl_absorpt_correction_type multi-scan
_exptl_absorpt_process_details
; 
 SADABS, Bruker (2006). APEX 2. Version 2.1. Bruker Analytical
 X-ray Solutions, Madison, Wisconsin, USA. 
;
_exptl_crystal_colour colorless
_exptl_crystal_density_diffrn 1.834
_exptl_crystal_description prism
_exptl_crystal_F_000 1392
_exptl_crystal_size_max 0.20
_exptl_crystal_size_mid 0.17
_exptl_crystal_size_min 0.12
_refine_diff_density_max 0.790
_refine_diff_density_min -1.414
_refine_diff_density_rms 0.113
_refine_ls_abs_structure_details
;
 Refined as an inversion twin.
;
_refine_ls_abs_structure_Flack 0.433(4)
_refine_ls_extinction_method none
_refine_ls_goodness_of_fit_ref 1.004
_refine_ls_hydrogen_treatment constr
_refine_ls_matrix_type full
_refine_ls_number_parameters 278
_refine_ls_number_reflns 8002
_refine_ls_number_restraints 0
_refine_ls_restrained_S_all 1.004
_refine_ls_R_factor_all 0.0176
_refine_ls_R_factor_gt 0.0167
_refine_ls_shift/su_max 0.003
_refine_ls_shift/su_mean 0.000
_refine_ls_structure_factor_coef Fsqd
_refine_ls_weighting_details 'w=1/[\s^2^(Fo^2^)+(0.0232P)^2^+1.5028P] where P=(Fo^2^+2Fc^2^)/3'
_refine_ls_weighting_scheme calc
_refine_ls_wR_factor_gt 0.0411
_refine_ls_wR_factor_ref 0.0415
_reflns_Friedel_coverage 0.799
_reflns_Friedel_fraction_full 1.000
_reflns_Friedel_fraction_max 0.998
_reflns_number_gt 7823
_reflns_number_total 8002
_reflns_threshold_expression 'I > 2\s(I)'
_cod_data_source_file c9dt00702d2.cif
_cod_data_source_block jcm1518a_a
_cod_depositor_comments 'Adding full bibliography for 7700087--7700092.cif.'
_cod_database_code 7700091
_shelx_shelxl_version_number 2014/7
_shelx_space_group_comment
;
The symmetry employed for this shelxl refinement is uniquely defined
by the following loop, which should always be used as a source of
symmetry information in preference to the above space-group names.
They are only intended as comments.
;

loop_
_space_group_symop_operation_xyz
'x, y, z'
'-x+1/2, -y, z+1/2'
'-x, y+1/2, -z+1/2'
'x+1/2, -y+1/2, -z'

loop_
_atom_site_label
_atom_site_type_symbol
_atom_site_fract_x
_atom_site_fract_y
_atom_site_fract_z
_atom_site_U_iso_or_equiv
_atom_site_adp_type
_atom_site_occupancy
_atom_site_site_symmetry_order
_atom_site_calc_flag
_atom_site_refinement_flags_posn
_atom_site_refinement_flags_adp
Au1 Au 0.26379(2) 0.57509(2) 0.67102(2) 0.02200(3) Uani 1 1 d . .
Ge1 Ge 0.27605(3) 0.75988(2) 0.67198(2) 0.02579(7) Uani 1 1 d . .
P1 P 0.24831(7) 0.40176(5) 0.70351(4) 0.02035(14) Uani 1 1 d . .
Cl1 Cl 0.30936(16) 0.82516(10) 0.78880(7) 0.0706(4) Uani 1 1 d . .
Cl2 Cl 0.13004(11) 0.84683(11) 0.63587(12) 0.0760(5) Uani 1 1 d . .
Cl3 Cl 0.40478(9) 0.83993(9) 0.60442(6) 0.0424(2) Uani 1 1 d . .
C1 C 0.2528(3) 0.3020(2) 0.62571(17) 0.0202(5) Uani 1 1 d . .
C2 C 0.2734(3) 0.3335(2) 0.54757(17) 0.0217(5) Uani 1 1 d . .
C3 C 0.2839(3) 0.2589(3) 0.4879(2) 0.0314(7) Uani 1 1 d . .
H3 H 0.2972 0.2806 0.4351 0.038 Uiso 1 1 calc R U
C4 C 0.2753(4) 0.1545(3) 0.5046(2) 0.0386(9) Uani 1 1 d . .
H4 H 0.2834 0.1047 0.4636 0.046 Uiso 1 1 calc R U
C5 C 0.2549(4) 0.1227(2) 0.5813(2) 0.0363(8) Uani 1 1 d . .
H5 H 0.2499 0.0507 0.5927 0.044 Uiso 1 1 calc R U
C6 C 0.2415(3) 0.1949(2) 0.64240(19) 0.0252(6) Uani 1 1 d . .
C7 C 0.2808(3) 0.4436(2) 0.52164(17) 0.0251(6) Uani 1 1 d . .
C8 C 0.1828(4) 0.4961(3) 0.4997(2) 0.0373(9) Uani 1 1 d . .
C9 C 0.1916(6) 0.5990(4) 0.4747(3) 0.0545(14) Uani 1 1 d . .
H9 H 0.1259 0.6363 0.4613 0.065 Uiso 1 1 calc R U
C10 C 0.2920(7) 0.6467(4) 0.4692(2) 0.067(2) Uani 1 1 d . .
H10 H 0.2960 0.7166 0.4517 0.080 Uiso 1 1 calc R U
C11 C 0.3878(5) 0.5949(4) 0.4887(3) 0.0575(15) Uani 1 1 d . .
H11 H 0.4577 0.6292 0.4841 0.069 Uiso 1 1 calc R U
C12 C 0.3846(4) 0.4919(3) 0.5154(2) 0.0375(9) Uani 1 1 d . .
C13 C 0.0704(4) 0.4438(4) 0.5037(3) 0.0532(12) Uani 1 1 d . .
H13A H 0.0491 0.4338 0.5590 0.080 Uiso 1 1 calc R U
H13B H 0.0744 0.3763 0.4772 0.080 Uiso 1 1 calc R U
H13C H 0.0146 0.4873 0.4773 0.080 Uiso 1 1 calc R U
C14 C 0.4903(4) 0.4355(5) 0.5380(3) 0.0555(13) Uani 1 1 d . .
H14A H 0.5551 0.4745 0.5189 0.083 Uiso 1 1 calc R U
H14B H 0.4902 0.3662 0.5141 0.083 Uiso 1 1 calc R U
H14C H 0.4942 0.4291 0.5955 0.083 Uiso 1 1 calc R U
C15 C 0.2127(3) 0.1530(2) 0.7230(2) 0.0288(7) Uani 1 1 d . .
C16 C 0.0998(3) 0.1417(3) 0.7433(2) 0.0323(8) Uani 1 1 d . .
C17 C 0.0729(4) 0.1096(3) 0.8199(3) 0.0412(9) Uani 1 1 d . .
H17 H -0.0032 0.1039 0.8350 0.049 Uiso 1 1 calc R U
C18 C 0.1550(4) 0.0862(3) 0.8733(3) 0.0476(11) Uani 1 1 d . .
H18 H 0.1357 0.0666 0.9256 0.057 Uiso 1 1 calc R U
C19 C 0.2660(4) 0.0913(3) 0.8511(3) 0.0441(9) Uani 1 1 d . .
H19 H 0.3221 0.0736 0.8883 0.053 Uiso 1 1 calc R U
C20 C 0.2974(4) 0.1219(3) 0.7746(2) 0.0352(8) Uani 1 1 d . .
C21 C 0.0071(3) 0.1639(4) 0.6858(3) 0.0440(10) Uani 1 1 d . .
H21A H 0.0197 0.2316 0.6610 0.066 Uiso 1 1 calc R U
H21B H -0.0644 0.1647 0.7138 0.066 Uiso 1 1 calc R U
H21C H 0.0056 0.1099 0.6451 0.066 Uiso 1 1 calc R U
C22 C 0.4173(4) 0.1164(4) 0.7499(3) 0.0483(11) Uani 1 1 d . .
H22A H 0.4652 0.1193 0.7967 0.072 Uiso 1 1 calc R U
H22B H 0.4345 0.1751 0.7152 0.072 Uiso 1 1 calc R U
H22C H 0.4306 0.0513 0.7216 0.072 Uiso 1 1 calc R U
C23 C 0.1224(4) 0.3904(3) 0.7624(2) 0.0349(8) Uani 1 1 d . .
H23A H 0.1207 0.3222 0.7880 0.052 Uiso 1 1 calc R U
H23B H 0.0569 0.3979 0.7282 0.052 Uiso 1 1 calc R U
H23C H 0.1216 0.4448 0.8027 0.052 Uiso 1 1 calc R U
C24 C 0.3615(4) 0.3749(3) 0.7709(2) 0.0330(8) Uani 1 1 d . .
H24A H 0.3666 0.4307 0.8100 0.049 Uiso 1 1 calc R U
H24B H 0.4317 0.3705 0.7414 0.049 Uiso 1 1 calc R U
H24C H 0.3476 0.3089 0.7979 0.049 Uiso 1 1 calc R U

loop_
_atom_site_aniso_label
_atom_site_aniso_U_11
_atom_site_aniso_U_22
_atom_site_aniso_U_33
_atom_site_aniso_U_23
_atom_site_aniso_U_13
_atom_site_aniso_U_12
Au1 0.03136(6) 0.01521(5) 0.01943(5) 0.00064(4) 0.00189(4) -0.00097(4)
Ge1 0.03271(17) 0.01571(13) 0.02895(16) 0.00293(12) 0.00455(18) -0.00253(12)
P1 0.0279(4) 0.0146(3) 0.0185(3) -0.0003(2) 0.0001(3) 0.0006(3)
Cl1 0.1280(13) 0.0467(6) 0.0369(5) -0.0184(5) 0.0219(7) -0.0322(8)
Cl2 0.0375(6) 0.0450(7) 0.1455(15) 0.0324(8) 0.0012(7) 0.0105(5)
Cl3 0.0427(5) 0.0434(5) 0.0409(5) 0.0059(4) 0.0065(4) -0.0188(4)
C1 0.0213(14) 0.0176(12) 0.0217(12) -0.0032(9) -0.0030(11) 0.0012(11)
C2 0.0199(13) 0.0226(13) 0.0226(12) -0.0027(11) -0.0001(11) -0.0009(12)
C3 0.0366(19) 0.0328(17) 0.0247(15) -0.0080(13) 0.0015(14) -0.0015(14)
C4 0.048(2) 0.0291(16) 0.0382(19) -0.0180(14) 0.0018(17) 0.0026(17)
C5 0.047(2) 0.0189(14) 0.0434(19) -0.0080(13) -0.002(2) 0.0000(16)
C6 0.0275(15) 0.0165(12) 0.0317(14) -0.0012(11) -0.0026(13) 0.0004(12)
C7 0.0353(17) 0.0251(15) 0.0149(12) -0.0005(10) 0.0003(11) -0.0017(12)
C8 0.056(3) 0.0348(19) 0.0212(17) 0.0000(14) -0.0079(16) 0.0066(18)
C9 0.099(4) 0.037(2) 0.027(2) 0.0042(17) -0.019(2) 0.017(3)
C10 0.144(6) 0.033(2) 0.0227(19) 0.0049(16) -0.008(3) -0.016(3)
C11 0.093(4) 0.054(3) 0.0255(19) -0.007(2) 0.015(2) -0.042(3)
C12 0.049(2) 0.043(2) 0.0205(16) -0.0086(16) 0.0094(16) -0.0162(18)
C13 0.039(2) 0.062(3) 0.059(3) 0.001(2) -0.016(2) 0.015(2)
C14 0.033(2) 0.082(4) 0.052(3) -0.021(3) 0.0091(18) -0.018(2)
C15 0.040(2) 0.0130(12) 0.0335(16) 0.0005(12) -0.0001(14) 0.0001(12)
C16 0.038(2) 0.0177(15) 0.041(2) 0.0010(14) 0.0035(16) -0.0049(13)
C17 0.053(2) 0.0252(16) 0.045(2) 0.0035(17) 0.011(2) -0.0061(16)
C18 0.074(3) 0.027(2) 0.043(2) 0.0098(18) 0.008(2) 0.003(2)
C19 0.062(3) 0.0260(17) 0.044(2) 0.0107(14) -0.0108(19) 0.0066(18)
C20 0.045(2) 0.0183(15) 0.042(2) 0.0028(14) -0.0059(17) 0.0042(14)
C21 0.0330(19) 0.047(2) 0.052(3) -0.001(2) -0.0012(17) -0.0080(17)
C22 0.043(2) 0.036(2) 0.066(3) 0.005(2) -0.009(2) 0.0114(19)
C23 0.043(2) 0.0238(16) 0.038(2) -0.0002(15) 0.0160(16) 0.0004(15)
C24 0.048(2) 0.0261(17) 0.0253(18) -0.0009(14) -0.0134(15) 0.0000(15)

loop_
_atom_type_symbol
_atom_type_description
_atom_type_scat_dispersion_real
_atom_type_scat_dispersion_imag
_atom_type_scat_source
C C 0.0033 0.0016 'International Tables Vol C Tables 4.2.6.8 and 6.1.1.4'
H H 0.0000 0.0000 'International Tables Vol C Tables 4.2.6.8 and 6.1.1.4'
Cl Cl 0.1484 0.1585 'International Tables Vol C Tables 4.2.6.8 and 6.1.1.4'
Au Au -2.0133 8.8022 'International Tables Vol C Tables 4.2.6.8 and 6.1.1.4'
Ge Ge 0.1547 1.8001 'International Tables Vol C Tables 4.2.6.8 and 6.1.1.4'
P P 0.1023 0.0942 'International Tables Vol C Tables 4.2.6.8 and 6.1.1.4'

loop_
_geom_angle_atom_site_label_1
_geom_angle_atom_site_label_2
_geom_angle_atom_site_label_3
_geom_angle
P1 Au1 Ge1 165.77(2)
Cl2 Ge1 Cl3 100.27(5)
Cl2 Ge1 Cl1 101.76(8)
Cl3 Ge1 Cl1 99.42(5)
Cl2 Ge1 Au1 117.70(4)
Cl3 Ge1 Au1 120.82(4)
Cl1 Ge1 Au1 113.67(4)
C24 P1 C23 105.2(2)
C24 P1 C1 107.22(16)
C23 P1 C1 111.16(17)
C24 P1 Au1 106.02(13)
C23 P1 Au1 106.03(13)
C1 P1 Au1 120.19(10)
C2 C1 C6 119.1(3)
C2 C1 P1 118.5(2)
C6 C1 P1 122.3(2)
C3 C2 C1 119.8(3)
C3 C2 C7 115.9(3)
C1 C2 C7 124.3(3)
C4 C3 C2 121.0(3)
C4 C3 H3 119.5
C2 C3 H3 119.5
C5 C4 C3 119.6(3)
C5 C4 H4 120.2
C3 C4 H4 120.2
C4 C5 C6 121.1(3)
C4 C5 H5 119.4
C6 C5 H5 119.4
C5 C6 C1 119.3(3)
C5 C6 C15 117.1(3)
C1 C6 C15 123.5(3)
C12 C7 C8 120.7(4)
C12 C7 C2 120.1(3)
C8 C7 C2 119.1(3)
C9 C8 C7 118.3(4)
C9 C8 C13 120.3(4)
C7 C8 C13 121.4(4)
C10 C9 C8 121.2(5)
C10 C9 H9 119.4
C8 C9 H9 119.4
C9 C10 C11 120.5(4)
C9 C10 H10 119.7
C11 C10 H10 119.7
C10 C11 C12 121.1(5)
C10 C11 H11 119.5
C12 C11 H11 119.5
C7 C12 C11 118.1(5)
C7 C12 C14 120.9(4)
C11 C12 C14 121.0(4)
C8 C13 H13A 109.5
C8 C13 H13B 109.5
H13A C13 H13B 109.5
C8 C13 H13C 109.5
H13A C13 H13C 109.5
H13B C13 H13C 109.5
C12 C14 H14A 109.5
C12 C14 H14B 109.5
H14A C14 H14B 109.5
C12 C14 H14C 109.5
H14A C14 H14C 109.5
H14B C14 H14C 109.5
C20 C15 C16 121.0(4)
C20 C15 C6 120.2(3)
C16 C15 C6 118.7(3)
C17 C16 C15 118.7(4)
C17 C16 C21 119.1(4)
C15 C16 C21 122.2(4)
C18 C17 C16 120.8(4)
C18 C17 H17 119.6
C16 C17 H17 119.6
C17 C18 C19 120.0(4)
C17 C18 H18 120.0
C19 C18 H18 120.0
C18 C19 C20 121.4(4)
C18 C19 H19 119.3
C20 C19 H19 119.3
C19 C20 C15 117.6(4)
C19 C20 C22 120.1(4)
C15 C20 C22 122.3(4)
C16 C21 H21A 109.5
C16 C21 H21B 109.5
H21A C21 H21B 109.5
C16 C21 H21C 109.5
H21A C21 H21C 109.5
H21B C21 H21C 109.5
C20 C22 H22A 109.5
C20 C22 H22B 109.5
H22A C22 H22B 109.5
C20 C22 H22C 109.5
H22A C22 H22C 109.5
H22B C22 H22C 109.5
P1 C23 H23A 109.5
P1 C23 H23B 109.5
H23A C23 H23B 109.5
P1 C23 H23C 109.5
H23A C23 H23C 109.5
H23B C23 H23C 109.5
P1 C24 H24A 109.5
P1 C24 H24B 109.5
H24A C24 H24B 109.5
P1 C24 H24C 109.5
H24A C24 H24C 109.5
H24B C24 H24C 109.5

loop_
_geom_bond_atom_site_label_1
_geom_bond_atom_site_label_2
_geom_bond_distance
Au1 P1 2.3086(7)
Au1 Ge1 2.3867(4)
Ge1 Cl2 2.1660(13)
Ge1 Cl3 2.1803(10)
Ge1 Cl1 2.1870(12)
P1 C24 1.806(4)
P1 C23 1.814(4)
P1 C1 1.843(3)
C1 C2 1.406(4)
C1 C6 1.415(4)
C2 C3 1.400(4)
C2 C7 1.489(4)
C3 C4 1.379(5)
C3 H3 0.9500
C4 C5 1.385(6)
C4 H4 0.9500
C5 C6 1.401(4)
C5 H5 0.9500
C6 C15 1.508(5)
C7 C12 1.395(5)
C7 C8 1.405(5)
C8 C9 1.397(6)
C8 C13 1.507(7)
C9 C10 1.354(9)
C9 H9 0.9500
C10 C11 1.368(9)
C10 H10 0.9500
C11 C12 1.402(7)
C11 H11 0.9500
C12 C14 1.510(7)
C13 H13A 0.9800
C13 H13B 0.9800
C13 H13C 0.9800
C14 H14A 0.9800
C14 H14B 0.9800
C14 H14C 0.9800
C15 C20 1.399(5)
C15 C16 1.404(5)
C16 C17 1.399(6)
C16 C21 1.505(6)
C17 C18 1.370(7)
C17 H17 0.9500
C18 C19 1.384(7)
C18 H18 0.9500
C19 C20 1.405(6)
C19 H19 0.9500
C20 C22 1.499(6)
C21 H21A 0.9800
C21 H21B 0.9800
C21 H21C 0.9800
C22 H22A 0.9800
C22 H22B 0.9800
C22 H22C 0.9800
C23 H23A 0.9800
C23 H23B 0.9800
C23 H23C 0.9800
C24 H24A 0.9800
C24 H24B 0.9800
C24 H24C 0.9800
